data_4022349
loop_
_publ_author_name
'Valery N. Kozhevnikov'
'Dmitry N. Kozhevnikov'
'Tatiana V. Nikitina'
'Vladimir L. Rusinov'
'Oleg N. Chupakhin'
'Manfred Zabel'
'Burkhard K\"onig'

_publ_section_title
;
 A Versatile Strategy for the Synthesis of Functionalized 2,2'-Bi- and
 2,2':6',2' '-Terpyridines via Their 1,2,4-Triazine Analogues
;
_journal_name_full 'Journal of Organic Chemistry'
_journal_page_first 2882
_journal_page_last 2888
_journal_paper_doi 10.1021/jo0267955
_journal_volume 68
_journal_year 2003
_chemical_compound_source 'see text'
_chemical_formula_moiety 'C37 H29 N5'
_chemical_formula_structural 'C18.50 H14.50 N2.50'
_chemical_formula_sum 'C37 H29 N5'
_chemical_formula_weight 543.65
_chemical_name_systematic
;
 ?
;
_space_group_IT_number 15
_symmetry_cell_setting monoclinic
_symmetry_space_group_name_Hall '-C 2yc'
_symmetry_space_group_name_H-M 'C 1 2/c 1'
_atom_sites_solution_hydrogens difmap
_atom_sites_solution_primary direct
_atom_sites_solution_secondary difmap
_audit_creation_date 'May 13 12:57:29 2002'
_audit_creation_method 'PLATON <TABLE ACC> option'
_cell_angle_alpha 90
_cell_angle_beta 121.222(5)
_cell_angle_gamma 90
_cell_formula_units_Z 4
_cell_length_a 22.1299(13)
_cell_length_b 8.6449(7)
_cell_length_c 17.6928(10)
_cell_measurement_reflns_used 7000
_cell_measurement_temperature 173
_cell_measurement_theta_max 25.78
_cell_measurement_theta_min 2.15
_cell_volume 2894.6(4)
_computing_cell_refinement 'STOE (1998)'
_computing_data_collection 'STOE (1998)'
_computing_data_reduction 'STOE (1998)'
_computing_molecular_graphics 'PLATON (Spek, 1990)'
_computing_publication_material 'PLATON (Spek, 1990)'
_computing_structure_refinement 'SHELXL-97 (Sheldrick, 1997)'
_computing_structure_solution 'SIR-97 (Altomare, 1993)'
_diffrn_ambient_temperature 173(1)
_diffrn_measured_fraction_theta_full 0.96
_diffrn_measured_fraction_theta_max 0.96
_diffrn_measurement_device_type 'STOE-IPDS diffractometer'
_diffrn_measurement_method rotation
_diffrn_radiation_monochromator graphite
_diffrn_radiation_source 'fine-focus sealed tube'
_diffrn_radiation_type 'Mo K\a'
_diffrn_radiation_wavelength 0.71073
_diffrn_reflns_av_R_equivalents 0.0585
_diffrn_reflns_av_sigmaI/netI 0.0450
_diffrn_reflns_limit_h_max 25
_diffrn_reflns_limit_h_min -26
_diffrn_reflns_limit_k_max 10
_diffrn_reflns_limit_k_min -10
_diffrn_reflns_limit_l_max 21
_diffrn_reflns_limit_l_min -20
_diffrn_reflns_number 11068
_diffrn_reflns_reduction_process
;
 ?
;
_diffrn_reflns_theta_full 25.78
_diffrn_reflns_theta_max 25.78
_diffrn_reflns_theta_min 2.15
_diffrn_standards_decay_% 0
_diffrn_standards_interval_count 0
_diffrn_standards_interval_time 0
_diffrn_standards_number 0
_exptl_absorpt_coefficient_mu 0.075
_exptl_absorpt_correction_type none
_exptl_crystal_colour colourless
_exptl_crystal_density_diffrn 1.247
_exptl_crystal_density_method 'Not Measured'
_exptl_crystal_description needle
_exptl_crystal_F_000 1144
_exptl_crystal_size_max 0.44
_exptl_crystal_size_mid 0.16
_exptl_crystal_size_min 0.12
_refine_diff_density_max 0.215
_refine_diff_density_min -0.133
_refine_diff_density_rms 0.040
_refine_ls_extinction_method none
_refine_ls_goodness_of_fit_ref 0.909
_refine_ls_hydrogen_treatment refall
_refine_ls_matrix_type full
_refine_ls_number_parameters 249
_refine_ls_number_reflns 2665
_refine_ls_number_restraints 0
_refine_ls_restrained_S_all 0.909
_refine_ls_R_factor_all 0.0586
_refine_ls_R_factor_gt 0.0385
_refine_ls_shift/su_max 0.000
_refine_ls_shift/su_mean 0.000
_refine_ls_structure_factor_coef Fsqd
_refine_ls_weighting_details 'calc w=1/[\s^2^(Fo^2^)+(0.0633P)^2^+0.0000P] where P=(Fo^2^+2Fc^2^)/3'
_refine_ls_weighting_scheme calc
_refine_ls_wR_factor_gt 0.0907
_refine_ls_wR_factor_ref 0.0973
_reflns_number_gt 1877
_reflns_number_total 2665
_reflns_threshold_expression I>4\\s(I)
_cod_data_source_file jo0267955si20021203_084902.cif
_cod_data_source_block b067
_cod_depositor_comments
;
The following automatic conversions were performed:
'_symmetry_cell_setting' value 'Monoclinic' changed to 'monoclinic'
according to '/home/saulius/struct/CIF-dictionaries/cif_core.dic'
dictionary named 'cif_core.dic' version 2.4.1 from 2010-06-29.

Automatic conversion script
Id: cif_fix_enum 1527 2010-12-29 10:47:43Z saulius 
;
_cod_original_sg_symbol_H-M 'C 2/c'
_cod_database_code 4022349

loop_
_symmetry_equiv_pos_as_xyz
x,y,z
-x,y,1/2-z
-x,-y,-z
x,-y,1/2+z
1/2+x,1/2+y,z
1/2-x,1/2+y,1/2-z
1/2-x,1/2-y,-z
1/2+x,1/2-y,1/2+z

loop_
_atom_site_aniso_label
_atom_site_aniso_U_11
_atom_site_aniso_U_22
_atom_site_aniso_U_33
_atom_site_aniso_U_23
_atom_site_aniso_U_13
_atom_site_aniso_U_12
N1 0.0320(8) 0.0262(8) 0.0291(11) 0.0000 0.0163(8) 0.0000
N2 0.0376(6) 0.0271(6) 0.0342(8) -0.0034(5) 0.0197(6) -0.0017(5)
N3 0.0822(11) 0.0372(8) 0.0510(11) -0.0019(7) 0.0449(10) 0.0046(7)
C1 0.0533(13) 0.0223(10) 0.0474(16) 0.0000 0.0327(12) 0.0000
C2 0.0451(9) 0.0281(8) 0.0371(10) -0.0048(7) 0.0252(8) -0.0040(6)
C3 0.0316(7) 0.0272(7) 0.0332(9) -0.0015(6) 0.0193(7) -0.0012(5)
C4 0.0309(7) 0.0266(7) 0.0316(9) -0.0033(6) 0.0163(7) -0.0029(6)
C5 0.0281(6) 0.0287(7) 0.0307(9) -0.0038(6) 0.0137(6) -0.0023(5)
C6 0.0391(8) 0.0345(8) 0.0343(10) -0.0032(7) 0.0186(8) 0.0051(7)
C7 0.0489(10) 0.0469(10) 0.0400(11) -0.0020(8) 0.0214(9) 0.0169(8)
C8 0.0448(9) 0.0327(8) 0.0375(11) -0.0002(7) 0.0182(8) 0.0101(7)
C9 0.0288(7) 0.0285(7) 0.0342(10) -0.0033(6) 0.0148(7) -0.0020(5)
C10 0.0288(7) 0.0290(7) 0.0336(9) -0.0028(6) 0.0154(7) -0.0028(6)
C11 0.0350(7) 0.0288(7) 0.0320(9) -0.0031(6) 0.0184(7) -0.0024(6)
C12 0.0492(9) 0.0288(8) 0.0371(10) 0.0015(7) 0.0255(8) 0.0017(7)
C13 0.0331(7) 0.0302(8) 0.0328(10) -0.0008(6) 0.0182(7) 0.0007(6)
C14 0.0319(7) 0.0336(8) 0.0348(10) -0.0027(6) 0.0147(7) -0.0018(6)
C15 0.0380(8) 0.0307(8) 0.0433(11) 0.0031(7) 0.0221(8) 0.0010(6)
C16 0.0346(8) 0.0387(8) 0.0374(10) 0.0042(7) 0.0205(8) 0.0064(6)
C17 0.0385(8) 0.0419(9) 0.0315(10) -0.0036(7) 0.0147(8) -0.0035(7)
C18 0.0408(8) 0.0328(8) 0.0361(10) -0.0027(6) 0.0203(8) -0.0045(6)
C19 0.0472(10) 0.0506(11) 0.0413(12) 0.0096(8) 0.0216(10) 0.0060(8)

loop_
_atom_site_label
_atom_site_type_symbol
_atom_site_thermal_displace_type
_atom_site_fract_x
_atom_site_fract_y
_atom_site_fract_z
_atom_site_occupancy
_atom_site_U_iso_or_equiv
N1 N Uani 0.50000 0.35262(18) 0.25000 1.000 0.0289(5)
N2 N Uani 0.44237(6) 0.29528(13) 0.02277(9) 1.000 0.0325(4)
N3 N Uani 0.42770(9) 0.22037(16) -0.17207(11) 1.000 0.0519(6)
C1 C Uani 0.50000 0.0306(2) 0.25000 1.000 0.0379(8)
C2 C Uani 0.47225(8) 0.11090(17) 0.17162(12) 1.000 0.0349(5)
C3 C Uani 0.47260(7) 0.27249(16) 0.17398(10) 1.000 0.0295(4)
C4 C Uani 0.44302(7) 0.36476(16) 0.09121(10) 1.000 0.0297(4)
C5 C Uani 0.41580(7) 0.51458(16) 0.08260(10) 1.000 0.0299(4)
C6 C Uani 0.40652(9) 0.61057(18) 0.14714(11) 1.000 0.0362(5)
C7 C Uani 0.35002(10) 0.7288(2) 0.08591(12) 1.000 0.0460(6)
C8 C Uani 0.36081(10) 0.74953(18) 0.00787(12) 1.000 0.0398(5)
C9 C Uani 0.38982(7) 0.59333(16) 0.00296(10) 1.000 0.0312(5)
C10 C Uani 0.38952(7) 0.52550(16) -0.06882(10) 1.000 0.0308(4)
C11 C Uani 0.41716(8) 0.37402(16) -0.05300(10) 1.000 0.0314(4)
C12 C Uani 0.42185(9) 0.28931(17) -0.12100(11) 1.000 0.0369(5)
C13 C Uani 0.35955(7) 0.60602(16) -0.15522(10) 1.000 0.0315(5)
C14 C Uani 0.38123(8) 0.75686(17) -0.15844(11) 1.000 0.0347(5)
C15 C Uani 0.35158(8) 0.83665(18) -0.23743(11) 1.000 0.0368(5)
C16 C Uani 0.29959(8) 0.77027(18) -0.31613(11) 1.000 0.0360(5)
C17 C Uani 0.27762(9) 0.62061(19) -0.31294(12) 1.000 0.0389(5)
C18 C Uani 0.30735(8) 0.53914(19) -0.23392(11) 1.000 0.0364(5)
C19 C Uani 0.26846(10) 0.8600(2) -0.40119(13) 1.000 0.0470(6)
H1 H Uiso 0.50000 -0.080(3) 0.25000 1.000 0.045(7)
H2 H Uiso 0.4528(9) 0.063(2) 0.1155(13) 1.000 0.042(5)
H6A H Uiso 0.4523(9) 0.6646(18) 0.1879(11) 1.000 0.037(4)
H6B H Uiso 0.3928(8) 0.5485(18) 0.1821(11) 1.000 0.038(4)
H7A H Uiso 0.3032(10) 0.6814(19) 0.0660(12) 1.000 0.042(4)
H7B H Uiso 0.3531(10) 0.819(2) 0.1168(13) 1.000 0.053(5)
H8A H Uiso 0.3180(10) 0.776(2) -0.0470(13) 1.000 0.044(5)
H8B H Uiso 0.3975(9) 0.829(2) 0.0210(12) 1.000 0.045(5)
H14 H Uiso 0.4184(9) 0.8040(19) -0.1038(12) 1.000 0.042(4)
H15 H Uiso 0.3671(9) 0.940(2) -0.2393(12) 1.000 0.049(5)
H17 H Uiso 0.2396(10) 0.5727(19) -0.3670(13) 1.000 0.047(5)
H18 H Uiso 0.2903(10) 0.436(2) -0.2333(12) 1.000 0.052(5)
H19A H Uiso 0.3000(11) 0.859(2) -0.4233(14) 1.000 0.060(6)
H19B H Uiso 0.2600(11) 0.969(3) -0.3912(15) 1.000 0.072(6)
H19C H Uiso 0.2226(11) 0.817(2) -0.4476(14) 1.000 0.058(6)

loop_
_atom_type_symbol
_atom_type_description
_atom_type_scat_dispersion_real
_atom_type_scat_dispersion_imag
_atom_type_scat_source
N N 0.0061 0.0033 'International Tables Vol C Tables 4.2.6.8 and 6.1.1.4'
H H 0.0000 0.0000 'International Tables Vol C Tables 4.2.6.8 and 6.1.1.4'
C C 0.0033 0.0016 'International Tables Vol C Tables 4.2.6.8 and 6.1.1.4'

loop_
_geom_angle_atom_site_label_1
_geom_angle_atom_site_label_2
_geom_angle_atom_site_label_3
_geom_angle
_geom_angle_site_symmetry_1
_geom_angle_site_symmetry_3
_geom_angle_publ_flag
C3 N1 C3 118.04(14) . 2_655 yes
C4 N2 C11 118.58(13) . . yes
C2 C1 C2 119.51(15) . 2_655 no
C1 C2 C3 118.74(15) . . no
N1 C3 C2 122.48(14) . . yes
N1 C3 C4 116.61(12) . . yes
C2 C3 C4 120.90(14) . . no
N2 C4 C3 116.13(13) . . yes
N2 C4 C5 120.72(14) . . yes
C3 C4 C5 123.14(14) . . no
C4 C5 C6 130.13(14) . . no
C4 C5 C9 119.34(14) . . no
C6 C5 C9 110.49(13) . . no
C5 C6 C7 102.22(13) . . no
C6 C7 C8 105.24(17) . . no
C7 C8 C9 102.49(13) . . no
C5 C9 C8 110.01(14) . . no
C5 C9 C10 121.33(13) . . no
C8 C9 C10 128.58(14) . . no
C9 C10 C11 114.36(13) . . no
C9 C10 C13 121.88(13) . . no
C11 C10 C13 123.72(14) . . no
N2 C11 C10 125.65(15) . . yes
N2 C11 C12 113.56(13) . . yes
C10 C11 C12 120.78(14) . . no
N3 C12 C11 177.6(2) . . yes
C10 C13 C14 119.87(14) . . no
C10 C13 C18 122.03(14) . . no
C14 C13 C18 118.02(14) . . no
C13 C14 C15 120.85(15) . . no
C14 C15 C16 121.32(15) . . no
C15 C16 C17 117.89(15) . . no
C15 C16 C19 120.07(15) . . no
C17 C16 C19 122.03(16) . . no
C16 C17 C18 121.22(17) . . no
C13 C18 C17 120.69(15) . . no
C2 C1 H1 120.25(9) . . no
C2 C1 H1 120.25(9) 2_655 . no
C1 C2 H2 123.9(11) . . no
C3 C2 H2 117.4(11) . . no
C5 C6 H6A 108.5(11) . . no
C5 C6 H6B 112.7(10) . . no
C7 C6 H6A 110.2(9) . . no
C7 C6 H6B 113.8(11) . . no
H6A C6 H6B 109.2(14) . . no
C6 C7 H7A 107.0(10) . . no
C6 C7 H7B 110.8(12) . . no
C8 C7 H7A 110.5(11) . . no
C8 C7 H7B 115.6(13) . . no
H7A C7 H7B 107.3(19) . . no
C7 C8 H8A 113.8(15) . . no
C7 C8 H8B 111.1(11) . . no
C9 C8 H8A 112.1(11) . . no
C9 C8 H8B 108.0(12) . . no
H8A C8 H8B 109.1(16) . . no
C13 C14 H14 118.6(10) . . no
C15 C14 H14 120.5(10) . . no
C14 C15 H15 120.4(11) . . no
C16 C15 H15 118.2(11) . . no
C16 C17 H17 119.6(11) . . no
C18 C17 H17 119.2(11) . . no
C13 C18 H18 119.7(11) . . no
C17 C18 H18 119.5(11) . . no
C16 C19 H19A 110.5(13) . . no
C16 C19 H19B 110.0(13) . . no
C16 C19 H19C 112.2(12) . . no
H19A C19 H19B 108.9(19) . . no
H19A C19 H19C 108(2) . . no
H19B C19 H19C 107.3(19) . . no

loop_
_geom_bond_atom_site_label_1
_geom_bond_atom_site_label_2
_geom_bond_distance
_geom_bond_publ_flag
N1 C3 1.3458(17) yes
N2 C4 1.345(2) yes
N2 C11 1.340(2) yes
N3 C12 1.144(3) yes
C1 C2 1.3781(19) no
C2 C3 1.397(2) no
C3 C4 1.488(2) no
C4 C5 1.403(2) no
C5 C6 1.509(2) no
C5 C9 1.393(2) no
C6 C7 1.542(3) no
C7 C8 1.529(3) no
C8 C9 1.517(2) no
C9 C10 1.396(2) no
C10 C11 1.411(2) no
C10 C13 1.487(2) no
C11 C12 1.457(2) no
C13 C14 1.401(2) no
C13 C18 1.393(2) no
C14 C15 1.382(2) no
C15 C16 1.390(2) no
C16 C17 1.394(2) no
C16 C19 1.505(3) no
C17 C18 1.389(2) no
C1 H1 0.96(3) no
C2 H2 0.948(19) no
C6 H6A 1.004(19) no
C6 H6B 0.978(18) no
C7 H7A 0.99(2) no
C7 H7B 0.934(19) no
C8 H8A 0.97(2) no
C8 H8B 0.99(2) no
C14 H14 0.976(19) no
C15 H15 0.964(18) no
C17 H17 0.98(2) no
C18 H18 0.970(19) no
C19 H19A 0.96(3) no
C19 H19B 0.99(3) no
C19 H19C 0.99(2) no

loop_
_geom_contact_atom_site_label_1
_geom_contact_atom_site_label_2
_geom_contact_distance
_geom_contact_site_symmetry_2
_geom_contact_publ_flag
N1 C6 2.943(2) . no
N1 C6 2.943(2) 2_655 no
N2 C14 3.390(2) 3_665 no
N3 C1 3.385(2) 4_554 no
N3 C1 3.385(2) 3_655 no
N3 C6 3.322(2) 4_564 no
N1 H6B 2.643(18) . no
N1 H6A 2.897(16) . no
N1 H6B 2.643(18) 2_655 no
N1 H6A 2.897(16) 2_655 no
N2 H14 2.78(2) 3_665 no
N2 H2 2.527(18) . no
N3 H1 2.867(11) 3_655 no
N3 H15 2.727(18) 1_545 no
N3 H1 2.867(11) 4_554 no
C1 N3 3.385(2) 3_655 no
C1 C15 3.593(2) 3_665 no
C1 N3 3.385(2) 4_555 no
C1 C15 3.593(2) 4_565 no
C2 C14 3.558(3) 3_665 no
C2 C15 3.472(3) 3_665 no
C3 C14 3.395(3) 3_665 no
C3 C15 3.572(3) 3_665 no
C4 C14 3.585(3) 3_665 no
C6 N3 3.322(2) 4_565 no
C8 C14 3.201(3) . no
C10 C19 3.554(3) 6_544 no
C12 C18 3.135(2) . no
C14 N2 3.390(2) 3_665 no
C14 C4 3.585(3) 3_665 no
C14 C3 3.395(3) 3_665 no
C14 C2 3.558(3) 3_665 no
C14 C8 3.201(3) . no
C15 C3 3.572(3) 3_665 no
C15 C1 3.593(2) 3_665 no
C15 C1 3.593(2) 4_564 no
C15 C2 3.472(3) 3_665 no
C18 C12 3.135(2) . no
C19 C10 3.554(3) 6_554 no
C1 H15 3.05(2) 3_665 no
C1 H15 3.05(2) 4_565 no
C3 H6B 3.016(18) . no
C6 H6A 3.007(19) 2_655 no
C8 H14 2.89(2) . no
C9 H19B 3.04(3) 6_544 no
C9 H14 2.919(19) . no
C10 H19B 3.04(3) 6_544 no
C11 H18 3.010(19) . no
C12 H18 2.83(2) . no
C13 H8A 2.91(2) . no
C14 H8B 3.068(19) . no
C14 H8A 2.96(2) . no
C15 H18 3.03(2) 6_554 no
C16 H18 2.93(2) 6_554 no
C17 H6B 2.979(19) 4_564 no
C18 H6B 3.04(2) 4_564 no
H1 H6A 2.45(3) 1_545 no
H1 H6A 2.45(3) 2_645 no
H1 N3 2.867(11) 3_655 no
H1 N3 2.867(11) 4_555 no
H2 N2 2.527(18) . no
H2 H8B 2.50(3) 1_545 no
H6A H1 2.45(3) 1_565 no
H6A C6 3.007(18) 2_655 no
H6A H1 2.45(3) 2_665 no
H6A H6A 2.12(3) 2_655 no
H6B C3 3.016(18) . no
H6B C17 2.979(19) 4_565 no
H6B C18 3.04(2) 4_565 no
H7A H7A 2.59(3) 7_565 no
H7A H8A 2.55(3) 7_565 no
H8A C13 2.91(2) . no
H8A C14 2.96(2) . no
H8A H7A 2.55(3) 7_565 no
H8B C14 3.068(19) . no
H8B H2 2.50(3) 1_565 no
H8B H14 2.49(3) . no
H14 C8 2.89(2) . no
H14 C9 2.919(19) . no
H14 H8B 2.49(3) . no
H14 N2 2.78(2) 3_665 no
H15 N3 2.727(18) 1_565 no
H15 H19B 2.51(3) . no
H15 C1 3.05(2) 3_665 no
H15 C1 3.05(2) 4_564 no
H17 H19C 2.47(3) . no
H18 C11 3.010(19) . no
H18 C12 2.83(2) . no
H18 C15 3.03(2) 6_544 no
H18 C16 2.93(2) 6_544 no
H19A H19C 2.57(3) 7_564 no
H19B H15 2.51(3) . no
H19B C9 3.04(3) 6_554 no
H19B C10 3.04(3) 6_554 no
H19C H17 2.47(3) . no
H19C H19A 2.57(3) 7_564 no

loop_
_geom_torsion_atom_site_label_1
_geom_torsion_atom_site_label_2
_geom_torsion_atom_site_label_3
_geom_torsion_atom_site_label_4
_geom_torsion
_geom_torsion_site_symmetry_1
_geom_torsion_publ_flag
C3 N1 C3 C2 -0.5(2) 2_655 no
C3 N1 C3 C4 -179.76(14) 2_655 no
C11 N2 C4 C3 -179.12(16) . no
C4 N2 C11 C12 177.60(16) . no
C11 N2 C4 C5 2.0(3) . no
C4 N2 C11 C10 -1.1(3) . no
C2 C1 C2 C3 -0.5(2) 2_655 no
C1 C2 C3 C4 -179.75(15) . no
C1 C2 C3 N1 1.1(3) . no
N1 C3 C4 N2 153.98(14) . no
C2 C3 C4 C5 153.57(18) . no
N1 C3 C4 C5 -27.2(2) . no
C2 C3 C4 N2 -25.3(3) . no
N2 C4 C5 C6 175.50(18) . no
C3 C4 C5 C9 179.32(16) . no
N2 C4 C5 C9 -1.9(3) . no
C3 C4 C5 C6 -3.3(3) . no
C4 C5 C9 C8 177.86(16) . no
C4 C5 C9 C10 0.8(3) . no
C6 C5 C9 C8 0.0(2) . no
C6 C5 C9 C10 -177.09(16) . no
C4 C5 C6 C7 -159.07(19) . no
C9 C5 C6 C7 18.5(2) . no
C5 C6 C7 C8 -29.50(18) . no
C6 C7 C8 C9 29.50(19) . no
C7 C8 C9 C5 -18.7(2) . no
C7 C8 C9 C10 158.14(18) . no
C5 C9 C10 C13 177.72(16) . no
C5 C9 C10 C11 0.1(3) . no
C8 C9 C10 C11 -176.35(18) . no
C8 C9 C10 C13 1.3(3) . no
C9 C10 C11 N2 0.0(3) . no
C13 C10 C11 C12 3.8(3) . no
C9 C10 C13 C14 51.6(3) . no
C9 C10 C13 C18 -125.13(19) . no
C11 C10 C13 C14 -131.02(19) . no
C11 C10 C13 C18 52.2(3) . no
C9 C10 C11 C12 -178.60(17) . no
C13 C10 C11 N2 -177.54(17) . no
C10 C13 C14 C15 -176.83(17) . no
C18 C13 C14 C15 0.0(3) . no
C10 C13 C18 C17 176.44(18) . no
C14 C13 C18 C17 -0.4(3) . no
C13 C14 C15 C16 -0.2(3) . no
C14 C15 C16 C17 0.6(3) . no
C14 C15 C16 C19 -179.81(19) . no
C15 C16 C17 C18 -0.9(3) . no
C19 C16 C17 C18 179.5(2) . no
C16 C17 C18 C13 0.8(3) . no

loop_
_cod_related_entry_id
_cod_related_entry_database
_cod_related_entry_code
1 ChemSpider 9246781
